data_4101440
loop_
_publ_author_name
'Vicario, Javier'
'Walko, Martin'
'Meetsma, Auke'
'Feringa, Ben L'

_publ_section_title
;
 Fine tuning of the rotary motion by structural modification in
 light-driven unidirectional molecular motors.
;
_journal_issue 15
_journal_name_full 'Journal of the American Chemical Society'
_journal_page_first 5127
_journal_page_last 5135
_journal_paper_doi 10.1021/ja058303m
_journal_volume 128
_journal_year 2006
_chemical_compound_source 'see text'
_chemical_formula_moiety 'C30 H26'
_chemical_formula_sum 'C30 H26'
_chemical_formula_weight 386.54
_chemical_name_systematic ' ?'
_space_group_IT_number 29
_symmetry_cell_setting orthorhombic
_symmetry_Int_Tables_number 29
_symmetry_space_group_name_Hall 'P 2c -2ac'
_symmetry_space_group_name_H-M 'P c a 21'
_atom_sites_solution_hydrogens geom
_atom_sites_solution_primary direct
_atom_sites_solution_secondary direct
_audit_creation_date '2005-06-15  08:44:21'
_audit_creation_method
;
 PLATON <TABLE ACC> option 
 SHELXL97-2 & Manual Editing 
;
_audit_update_record
;
 ?
;
_cell_angle_alpha 90
_cell_angle_beta 90
_cell_angle_gamma 90
_cell_formula_units_Z 4
_cell_length_a 23.320(5)
_cell_length_b 8.890(2)
_cell_length_c 10.399(2)
_cell_measurement_reflns_used 3184
_cell_measurement_temperature 100(1)
_cell_measurement_theta_max 25.10
_cell_measurement_theta_min 2.62
_cell_volume 2155.9(8)
_computing_cell_refinement 'SAINT, Bruker Version 6.02A, 2000'
_computing_data_collection 'SMART, Bruker Version 5.624, 2001'
_computing_data_reduction 'XPREP, Bruker Version 5.1/NT, 2000'
_computing_molecular_graphics
;
 PLUTO (Meetsma, 2004) 
 PLATON (Spek, 2003)
;
_computing_publication_material 'PLATON (Spek, 2003)'
_computing_structure_refinement 'SHELXL-97 (Sheldrick, 1997)'
_computing_structure_solution
;
 SIR2004 (Burla et al., 2005)
;
_diffrn_ambient_temperature 100(1)
_diffrn_detector_area_resol_mean '4096x4096 / 62x62 (binned 512)'
_diffrn_measured_fraction_theta_full 0.998
_diffrn_measured_fraction_theta_max 0.996
_diffrn_measurement_device_type
;
  Bruker Smart Apex; CCD area detector 
;
_diffrn_measurement_method 'phi and omega scans'
_diffrn_radiation_detector
;
  CCD area-detector
;
_diffrn_radiation_monochromator 'parallel mounted graphite'
_diffrn_radiation_source 'fine focus sealed Siemens Mo tube '
_diffrn_radiation_type MoK\a
_diffrn_radiation_wavelength 0.71073
_diffrn_reflns_av_R_equivalents 0.1890
_diffrn_reflns_av_sigmaI/netI 0.1195
_diffrn_reflns_limit_h_max 27
_diffrn_reflns_limit_h_min -27
_diffrn_reflns_limit_k_max 9
_diffrn_reflns_limit_k_min -10
_diffrn_reflns_limit_l_max 12
_diffrn_reflns_limit_l_min -12
_diffrn_reflns_number 14500
_diffrn_reflns_reduction_process
;
 Intensity data were corrected for Lorentz and polarization
  effects, decay and absorption and reduced to F~o~^2^
  using SAINT (Bruker, 2000) and SADABS (Sheldrick, 2001)
;
_diffrn_reflns_theta_full 25.00
_diffrn_reflns_theta_max 25.27
_diffrn_reflns_theta_min 2.62
_diffrn_standards_decay_% 0
_diffrn_standards_number 0
_exptl_absorpt_coefficient_mu 0.067
_exptl_absorpt_correction_T_max 0.9973
_exptl_absorpt_correction_T_min 0.9475
_exptl_absorpt_correction_type multi-scan
_exptl_absorpt_process_details '(SADABS, Sheldrick, Bruker, 2000))'
_exptl_crystal_colour yellow
_exptl_crystal_density_diffrn 1.191
_exptl_crystal_density_method 'not measured'
_exptl_crystal_description platelet
_exptl_crystal_F_000 824
_exptl_crystal_size_max 0.37
_exptl_crystal_size_mid 0.13
_exptl_crystal_size_min 0.035
_refine_diff_density_max 0.356
_refine_diff_density_min -0.298
_refine_diff_density_rms 0.085
_refine_ls_abs_structure_details
;
  The absolute configuration could not be determined reliably:
   there are only elements in the structure with very small anomalous effects
   by the used X-ray wavelength, so the Friedel pairs are merged.
;
_refine_ls_extinction_coef 0.043(4)
_refine_ls_extinction_expression Fc^*^=kFc[1+0.001xFc^2^\l^3^/sin(2\q)]^-1/4^
_refine_ls_extinction_method SHELXL
_refine_ls_goodness_of_fit_ref 0.977
_refine_ls_hydrogen_treatment constr
_refine_ls_matrix_type full
_refine_ls_number_parameters 275
_refine_ls_number_reflns 2078
_refine_ls_number_restraints 1
_refine_ls_restrained_S_all 0.977
_refine_ls_R_factor_all 0.1028
_refine_ls_R_factor_gt 0.0579
_refine_ls_shift/su_max 0.000
_refine_ls_shift/su_mean 0.000
_refine_ls_structure_factor_coef Fsqd
_refine_ls_weighting_details 'calc w=1/[\s^2^(Fo^2^)+(0.0633P)^2^+0.0P] where P=(Fo^2^+2Fc^2^)/3'
_refine_ls_weighting_scheme calc
_refine_ls_wR_factor_gt 0.1216
_refine_ls_wR_factor_ref 0.1345
_reflns_number_gt 1304
_reflns_number_total 2078
_reflns_threshold_expression I>2\s(I)
_cod_data_source_file ja058303msi20060131_031140.cif
_cod_data_source_block Q1012
_cod_depositor_comments
;
The following automatic conversions were performed:
'_symmetry_cell_setting' value 'Orthorhombic' changed to 'orthorhombic'
according to '/home/saulius/struct/CIF-dictionaries/cif_core.dic'
dictionary named 'cif_core.dic' version 2.4.1 from
2010-06-29.

'_exptl_absorpt_correction_type' value 'Multi-Scan' changed
to 'multi-scan' according to
'/home/saulius/struct/CIF-dictionaries/cif_core.dic' dictionary named
'cif_core.dic' version 2.4.1 from 2010-06-29.

Automatic conversion script
Id: cif_fix_enum 1527 2010-12-29 10:47:43Z saulius 
;
_cod_database_code 4101440

loop_
_symmetry_equiv_pos_site_id
_symmetry_equiv_pos_as_xyz
1 x,y,z
2 -x,-y,1/2+z
3 1/2-x,y,1/2+z
4 1/2+x,-y,z

loop_
_atom_site_aniso_label
_atom_site_aniso_U_11
_atom_site_aniso_U_22
_atom_site_aniso_U_33
_atom_site_aniso_U_23
_atom_site_aniso_U_13
_atom_site_aniso_U_12
C1 0.013(3) 0.026(3) 0.019(2) -0.003(2) 0.002(2) 0.001(2)
C2 0.024(3) 0.019(3) 0.024(3) -0.002(2) 0.000(2) 0.000(2)
C3 0.025(3) 0.022(3) 0.027(3) 0.005(3) 0.002(3) 0.001(2)
C4 0.020(3) 0.030(4) 0.030(3) 0.007(3) 0.005(2) 0.001(2)
C5 0.027(3) 0.028(3) 0.021(3) 0.004(3) 0.000(2) -0.004(3)
C6 0.016(3) 0.027(3) 0.020(3) 0.002(2) 0.003(2) 0.001(2)
C7 0.018(3) 0.030(3) 0.018(2) 0.000(2) 0.001(2) 0.003(2)
C8 0.028(3) 0.034(3) 0.021(3) 0.002(3) 0.001(2) -0.001(3)
C9 0.028(3) 0.036(4) 0.019(3) -0.009(3) 0.003(2) 0.001(3)
C10 0.025(3) 0.026(3) 0.024(3) -0.009(3) 0.001(2) 0.005(3)
C11 0.022(3) 0.030(3) 0.019(3) -0.006(3) 0.002(2) -0.003(2)
C12 0.015(3) 0.021(3) 0.020(3) -0.003(2) 0.002(2) -0.003(2)
C13 0.017(3) 0.017(3) 0.016(3) 0.003(2) 0.002(2) 0.000(2)
C14 0.016(3) 0.012(3) 0.021(2) 0.004(2) -0.002(2) 0.000(2)
C15 0.027(3) 0.015(3) 0.017(3) -0.001(2) 0.003(2) 0.000(2)
C16 0.024(3) 0.017(3) 0.017(2) 0.003(2) 0.003(2) -0.004(2)
C17 0.026(3) 0.025(3) 0.020(3) 0.000(3) -0.001(2) -0.003(3)
C18 0.020(3) 0.037(3) 0.023(2) -0.001(3) -0.009(2) 0.000(3)
C19 0.034(4) 0.029(3) 0.022(3) -0.002(3) -0.007(3) 0.003(3)
C20 0.039(4) 0.026(3) 0.019(3) -0.004(3) 0.005(2) 0.002(3)
C21 0.032(3) 0.018(3) 0.015(2) -0.003(2) 0.002(2) -0.003(3)
C22 0.021(3) 0.023(3) 0.027(3) -0.001(3) 0.004(3) 0.002(3)
C23 0.020(3) 0.023(3) 0.022(3) 0.002(2) 0.003(2) 0.001(2)
C24 0.022(3) 0.019(3) 0.019(3) 0.004(2) -0.003(2) -0.002(2)
C25 0.023(3) 0.018(3) 0.024(3) 0.004(2) 0.002(2) 0.002(2)
C26 0.018(3) 0.020(3) 0.023(3) -0.005(2) 0.002(2) 0.003(2)
C27 0.024(3) 0.016(3) 0.029(3) 0.001(3) 0.000(2) -0.003(2)
C28 0.053(4) 0.039(4) 0.025(3) 0.013(3) 0.011(3) 0.014(3)
C29 0.053(4) 0.032(4) 0.055(4) 0.013(3) -0.017(3) -0.011(3)
C30 0.031(4) 0.042(4) 0.029(3) 0.009(3) -0.003(3) 0.012(3)

loop_
_atom_site_label
_atom_site_type_symbol
_atom_site_thermal_displace_type
_atom_site_fract_x
_atom_site_fract_y
_atom_site_fract_z
_atom_site_occupancy
_atom_site_U_iso_or_equiv
C1 C Uani 0.0864(2) 0.8617(6) 0.9209(4) 1.000 0.0193(16)
C2 C Uani 0.0832(2) 0.7175(6) 0.8619(5) 1.000 0.0223(17)
C3 C Uani 0.0499(2) 0.6036(6) 0.9212(5) 1.000 0.0247(17)
C4 C Uani 0.0206(2) 0.6288(6) 1.0372(5) 1.000 0.0267(19)
C5 C Uani 0.0262(2) 0.7664(6) 1.0997(5) 1.000 0.0253(17)
C6 C Uani 0.0593(2) 0.8796(5) 1.0422(4) 1.000 0.0210(17)
C7 C Uani 0.0737(2) 1.0307(6) 1.0925(4) 1.000 0.0220(16)
C8 C Uani 0.0595(2) 1.0950(6) 1.2120(4) 1.000 0.0277(17)
C9 C Uani 0.0772(2) 1.2421(6) 1.2385(5) 1.000 0.0277(19)
C10 C Uani 0.1081(2) 1.3210(6) 1.1456(5) 1.000 0.0250(17)
C11 C Uani 0.1238(2) 1.2559(6) 1.0274(5) 1.000 0.0237(17)
C12 C Uani 0.1074(2) 1.1064(5) 0.9998(4) 1.000 0.0187(17)
C13 C Uani 0.1186(2) 1.0024(5) 0.8876(4) 1.000 0.0167(17)
C14 C Uani 0.1560(2) 1.0264(5) 0.7860(4) 1.000 0.0163(16)
C15 C Uani 0.1740(2) 0.9230(5) 0.6793(4) 1.000 0.0197(17)
C16 C Uani 0.1419(2) 0.8344(5) 0.5871(5) 1.000 0.0193(16)
C17 C Uani 0.0810(2) 0.8372(6) 0.5778(5) 1.000 0.0237(17)
C18 C Uani 0.0525(2) 0.7526(6) 0.4861(5) 1.000 0.0267(16)
C19 C Uani 0.0842(2) 0.6623(6) 0.3989(5) 1.000 0.0283(19)
C20 C Uani 0.1431(2) 0.6628(6) 0.4027(5) 1.000 0.0280(19)
C21 C Uani 0.1740(2) 0.7496(6) 0.4942(5) 1.000 0.0217(16)
C22 C Uani 0.2355(2) 0.7557(6) 0.4933(5) 1.000 0.0237(17)
C23 C Uani 0.2650(2) 0.8491(5) 0.5764(4) 1.000 0.0217(17)
C24 C Uani 0.2337(2) 0.9367(6) 0.6647(4) 1.000 0.0200(17)
C25 C Uani 0.2561(2) 1.0624(5) 0.7510(5) 1.000 0.0217(17)
C26 C Uani 0.20061(19) 1.1550(5) 0.7831(5) 1.000 0.0203(17)
C27 C Uani 0.1878(2) 1.2872(5) 0.6867(5) 1.000 0.0230(17)
C28 C Uani 0.2014(3) 1.2495(7) 0.5457(5) 1.000 0.039(2)
C29 C Uani 0.2250(3) 1.4227(6) 0.7269(6) 1.000 0.047(2)
C30 C Uani 0.1240(2) 1.3322(7) 0.6898(5) 1.000 0.034(2)
H2 H Uiso 0.10315 0.69793 0.78397 1.000 0.0266
H3 H Uiso 0.04735 0.50762 0.88142 1.000 0.0295
H4 H Uiso -0.00287 0.55217 1.07294 1.000 0.0320
H5 H Uiso 0.00779 0.78337 1.17992 1.000 0.0302
H8 H Uiso 0.03816 1.03937 1.27368 1.000 0.0330
H9 H Uiso 0.06834 1.28768 1.31872 1.000 0.0329
H10 H Uiso 0.11895 1.42209 1.16266 1.000 0.0299
H11 H Uiso 0.14530 1.31224 0.96648 1.000 0.0283
H17 H Uiso 0.05957 0.89800 0.63554 1.000 0.0287
H18 H Uiso 0.01182 0.75505 0.48153 1.000 0.0317
H19 H Uiso 0.06473 0.60153 0.33780 1.000 0.0339
H20 H Uiso 0.16372 0.60332 0.34251 1.000 0.0335
H22 H Uiso 0.25625 0.69455 0.43458 1.000 0.0282
H23 H Uiso 0.30567 0.85416 0.57398 1.000 0.0257
H25 H Uiso 0.28467 1.12514 0.70528 1.000 0.0255
H25' H Uiso 0.27382 1.02122 0.83007 1.000 0.0255
H26 H Uiso 0.20439 1.19758 0.87172 1.000 0.0242
H28 H Uiso 0.17600 1.16880 0.51622 1.000 0.0586
H28' H Uiso 0.24141 1.21645 0.53863 1.000 0.0586
H28" H Uiso 0.19559 1.33906 0.49244 1.000 0.0586
H29 H Uiso 0.26560 1.39681 0.71772 1.000 0.0696
H29' H Uiso 0.21690 1.44838 0.81677 1.000 0.0696
H29" H Uiso 0.21597 1.50896 0.67187 1.000 0.0696
H30 H Uiso 0.11777 1.41801 0.63231 1.000 0.0507
H30' H Uiso 0.11320 1.36003 0.77764 1.000 0.0507
H30" H Uiso 0.10053 1.24708 0.66123 1.000 0.0507

loop_
_atom_type_symbol
_atom_type_description
_atom_type_scat_dispersion_real
_atom_type_scat_dispersion_imag
_atom_type_scat_source
H H 0.0000 0.0000 'International Tables Vol C Tables 4.2.6.8 and 6.1.1.4'
C C 0.0033 0.0016 'International Tables Vol C Tables 4.2.6.8 and 6.1.1.4'

loop_
_geom_angle_atom_site_label_1
_geom_angle_atom_site_label_2
_geom_angle_atom_site_label_3
_geom_angle
_geom_angle_publ_flag
C2 C1 C6 117.4(4) no
C2 C1 C13 132.7(4) no
C6 C1 C13 109.6(4) no
C1 C2 C3 119.0(4) no
C2 C3 C4 121.8(5) no
C3 C4 C5 119.7(5) no
C4 C5 C6 118.9(5) no
C1 C6 C5 122.9(4) no
C1 C6 C7 108.3(4) no
C5 C6 C7 128.7(4) no
C6 C7 C8 128.9(4) no
C6 C7 C12 108.5(4) no
C8 C7 C12 122.6(5) no
C7 C8 C9 119.0(4) no
C8 C9 C10 119.1(5) no
C9 C10 C11 122.2(5) no
C10 C11 C12 119.6(5) no
C7 C12 C11 117.4(4) no
C7 C12 C13 109.3(4) no
C11 C12 C13 133.3(4) no
C1 C13 C12 104.2(4) no
C1 C13 C14 128.3(4) no
C12 C13 C14 127.1(4) no
C13 C14 C15 130.2(4) no
C13 C14 C26 123.5(4) no
C15 C14 C26 104.5(4) no
C14 C15 C16 132.7(4) no
C14 C15 C24 107.7(4) no
C16 C15 C24 119.2(4) no
C15 C16 C17 123.4(4) no
C15 C16 C21 117.5(4) no
C17 C16 C21 118.9(4) no
C16 C17 C18 121.1(5) no
C17 C18 C19 119.8(4) no
C18 C19 C20 120.0(5) no
C19 C20 C21 121.9(5) no
C16 C21 C20 118.1(4) no
C16 C21 C22 120.4(5) no
C20 C21 C22 121.5(5) no
C21 C22 C23 121.1(5) no
C22 C23 C24 118.8(4) no
C15 C24 C23 122.4(4) no
C15 C24 C25 109.8(4) no
C23 C24 C25 127.7(4) no
C24 C25 C26 103.1(4) no
C14 C26 C25 99.9(3) no
C14 C26 C27 115.9(4) no
C25 C26 C27 114.4(4) no
C26 C27 C28 113.9(4) no
C26 C27 C29 107.7(4) no
C26 C27 C30 111.3(4) no
C28 C27 C29 108.2(4) no
C28 C27 C30 106.0(4) no
C29 C27 C30 109.6(4) no
C1 C2 H2 120.00 no
C3 C2 H2 121.00 no
C2 C3 H3 119.00 no
C4 C3 H3 119.00 no
C3 C4 H4 120.00 no
C5 C4 H4 120.00 no
C4 C5 H5 120.00 no
C6 C5 H5 121.00 no
C7 C8 H8 121.00 no
C9 C8 H8 121.00 no
C8 C9 H9 120.00 no
C10 C9 H9 120.00 no
C9 C10 H10 119.00 no
C11 C10 H10 119.00 no
C10 C11 H11 120.00 no
C12 C11 H11 120.00 no
C16 C17 H17 119.00 no
C18 C17 H17 119.00 no
C17 C18 H18 120.00 no
C19 C18 H18 120.00 no
C18 C19 H19 120.00 no
C20 C19 H19 120.00 no
C19 C20 H20 119.00 no
C21 C20 H20 119.00 no
C21 C22 H22 119.00 no
C23 C22 H22 119.00 no
C22 C23 H23 121.00 no
C24 C23 H23 121.00 no
C24 C25 H25 111.00 no
C24 C25 H25' 111.00 no
C26 C25 H25 111.00 no
C26 C25 H25' 111.00 no
H25 C25 H25' 109.00 no
C14 C26 H26 109.00 no
C25 C26 H26 109.00 no
C27 C26 H26 109.00 no
C27 C28 H28 109.00 no
C27 C28 H28' 109.00 no
C27 C28 H28" 109.00 no
H28 C28 H28' 109.00 no
H28 C28 H28" 110.00 no
H28' C28 H28" 109.00 no
C27 C29 H29 110.00 no
C27 C29 H29' 109.00 no
C27 C29 H29" 109.00 no
H29 C29 H29' 110.00 no
H29 C29 H29" 110.00 no
H29' C29 H29" 109.00 no
C27 C30 H30 109.00 no
C27 C30 H30' 109.00 no
C27 C30 H30" 109.00 no
H30 C30 H30' 110.00 no
H30 C30 H30" 109.00 no
H30' C30 H30" 110.00 no

loop_
_geom_bond_atom_site_label_1
_geom_bond_atom_site_label_2
_geom_bond_distance
_geom_bond_publ_flag
C1 C2 1.423(7) no
C1 C6 1.420(6) no
C1 C13 1.499(7) no
C2 C3 1.417(7) no
C3 C4 1.404(7) no
C4 C5 1.391(8) no
C5 C6 1.402(7) no
C6 C7 1.480(7) no
C7 C8 1.407(6) no
C7 C12 1.414(6) no
C8 C9 1.399(7) no
C9 C10 1.395(7) no
C10 C11 1.407(7) no
C11 C12 1.413(7) no
C12 C13 1.511(6) no
C13 C14 1.387(6) no
C14 C15 1.501(6) no
C14 C26 1.546(6) no
C15 C16 1.449(7) no
C15 C24 1.406(7) no
C16 C17 1.424(7) no
C16 C21 1.436(7) no
C17 C18 1.384(7) no
C18 C19 1.419(7) no
C19 C20 1.374(7) no
C20 C21 1.421(7) no
C21 C22 1.435(7) no
C22 C23 1.382(7) no
C23 C24 1.408(6) no
C24 C25 1.526(7) no
C25 C26 1.570(6) no
C26 C27 1.573(7) no
C27 C28 1.537(7) no
C27 C29 1.542(8) no
C27 C30 1.541(7) no
C2 H2 0.9500 no
C3 H3 0.9500 no
C4 H4 0.9500 no
C5 H5 0.9500 no
C8 H8 0.9500 no
C9 H9 0.9500 no
C10 H10 0.9500 no
C11 H11 0.9500 no
C17 H17 0.9500 no
C18 H18 0.9500 no
C19 H19 0.9500 no
C20 H20 0.9500 no
C22 H22 0.9500 no
C23 H23 0.9500 no
C25 H25 0.9900 no
C25 H25' 0.9900 no
C26 H26 1.0000 no
C28 H28 0.9800 no
C28 H28' 0.9800 no
C28 H28" 0.9800 no
C29 H29 0.9800 no
C29 H29' 0.9800 no
C29 H29" 0.9800 no
C30 H30 0.9800 no
C30 H30' 0.9800 no
C30 H30" 0.9800 no

loop_
_geom_contact_atom_site_label_1
_geom_contact_atom_site_label_2
_geom_contact_distance
_geom_contact_site_symmetry_2
_geom_contact_publ_flag
C1 C17 3.577(7) . no
C2 C16 3.335(7) . no
C2 C17 3.141(7) . no
C2 C15 3.380(7) . no
C4 C10 3.595(7) 1_545 no
C5 C19 3.517(7) 1_556 no
C10 C4 3.595(7) 1_565 no
C11 C26 3.235(7) . no
C11 C30 3.576(7) . no
C13 C30 3.584(7) . no
C15 C2 3.380(7) . no
C15 C28 3.281(8) . no
C16 C2 3.335(7) . no
C17 C1 3.577(7) . no
C17 C2 3.141(7) . no
C19 C5 3.517(7) 1_554 no
C24 C28 3.136(8) . no
C26 C11 3.235(7) . no
C28 C24 3.136(8) . no
C28 C15 3.281(8) . no
C30 C11 3.576(7) . no
C30 C13 3.584(7) . no
C1 H17 3.0500 . no
C1 H23 2.9800 3_555 no
C2 H17 2.9000 . no
C3 H30' 3.0200 1_545 no
C5 H19 3.0100 1_556 no
C5 H8 3.0400 . no
C5 H30" 3.0300 2_575 no
C7 H18 2.9900 2_575 no
C8 H5 3.0400 . no
C8 H17 2.8900 2_575 no
C11 H26 2.5300 . no
C11 H30' 2.7700 . no
C11 H25 3.0500 3_555 no
C12 H26 2.7500 . no
C12 H18 3.0500 2_575 no
C13 H23 2.9300 3_555 no
C14 H30" 2.6800 . no
C14 H17 2.9700 . no
C15 H28 2.7700 . no
C15 H2 2.8100 . no
C16 H2 2.5500 . no
C17 H2 2.5300 . no
C18 H4 3.0800 2_564 no
C19 H5 3.0900 1_554 no
C21 H29" 2.9900 1_545 no
C22 H25' 2.9200 3_554 no
C22 H29" 2.9100 1_545 no
C24 H28 2.9100 . no
C24 H28' 2.8200 . no
C25 H29 3.0000 . no
C25 H28' 2.6200 . no
C26 H11 2.6900 . no
C26 H28' 3.0300 3_555 no
C27 H11 3.0800 . no
C28 H25 2.7800 . no
C28 H25' 3.0800 3_554 no
C28 H26 2.8800 3_554 no
C29 H25 3.0000 . no
C30 H3 3.1000 1_565 no
C30 H11 2.9300 . no
H2 C15 2.8100 . no
H2 C16 2.5500 . no
H2 C17 2.5300 . no
H2 H17 2.5600 . no
H3 C30 3.1000 1_545 no
H3 H30' 2.2900 1_545 no
H4 C18 3.0800 2_565 no
H5 C8 3.0400 . no
H5 C19 3.0900 1_556 no
H5 H8 2.5800 . no
H5 H30" 2.5500 2_575 no
H8 C5 3.0400 . no
H8 H5 2.5800 . no
H11 C26 2.6900 . no
H11 C27 3.0800 . no
H11 C30 2.9300 . no
H11 H26 1.9800 . no
H11 H29' 2.5800 . no
H11 H30' 2.1400 . no
H17 C1 3.0500 . no
H17 C2 2.9000 . no
H17 C14 2.9700 . no
H17 H2 2.5600 . no
H17 C8 2.8900 2_574 no
H18 C7 2.9900 2_574 no
H18 C12 3.0500 2_574 no
H19 C5 3.0100 1_554 no
H20 H22 2.5000 . no
H22 H20 2.5000 . no
H22 H29' 2.5900 3_544 no
H23 C1 2.9800 3_554 no
H23 C13 2.9300 3_554 no
H25 C28 2.7800 . no
H25 C29 3.0000 . no
H25 H28' 2.1600 . no
H25 H29 2.4600 . no
H25 C11 3.0500 3_554 no
H25' C22 2.9200 3_555 no
H25' C28 3.0800 3_555 no
H26 C11 2.5300 . no
H26 C12 2.7500 . no
H26 H11 1.9800 . no
H26 H29' 2.3200 . no
H26 C28 2.8800 3_555 no
H26 H28' 2.1500 3_555 no
H28 C15 2.7700 . no
H28 C24 2.9100 . no
H28 H30" 2.4200 . no
H28' C24 2.8200 . no
H28' C25 2.6200 . no
H28' H25 2.1600 . no
H28' H29 2.5200 . no
H28' C26 3.0300 3_554 no
H28' H26 2.1500 3_554 no
H28" H29" 2.4500 . no
H28" H30 2.4300 . no
H29 C25 3.0000 . no
H29 H25 2.4600 . no
H29 H28' 2.5200 . no
H29' H11 2.5800 . no
H29' H26 2.3200 . no
H29' H30' 2.5700 . no
H29' H22 2.5900 3_565 no
H29" C21 2.9900 1_565 no
H29" C22 2.9100 1_565 no
H29" H28" 2.4500 . no
H29" H30 2.4600 . no
H30 H28" 2.4300 . no
H30 H29" 2.4600 . no
H30' C3 3.0200 1_565 no
H30' C11 2.7700 . no
H30' H3 2.2900 1_565 no
H30' H11 2.1400 . no
H30' H29' 2.5700 . no
H30" C14 2.6800 . no
H30" H28 2.4200 . no
H30" C5 3.0300 2_574 no
H30" H5 2.5500 2_574 no

loop_
_geom_torsion_atom_site_label_1
_geom_torsion_atom_site_label_2
_geom_torsion_atom_site_label_3
_geom_torsion_atom_site_label_4
_geom_torsion
_geom_torsion_publ_flag
C6 C1 C2 C3 4.8(7) no
C13 C1 C2 C3 177.4(5) no
C2 C1 C6 C5 -5.3(7) no
C2 C1 C6 C7 173.3(4) no
C13 C1 C6 C5 -179.6(4) no
C13 C1 C6 C7 -0.9(5) no
C2 C1 C13 C12 -173.8(5) no
C2 C1 C13 C14 -1.2(8) no
C6 C1 C13 C12 -0.7(5) no
C6 C1 C13 C14 171.9(5) no
C1 C2 C3 C4 -0.8(7) no
C2 C3 C4 C5 -3.1(7) no
C3 C4 C5 C6 2.6(7) no
C4 C5 C6 C1 1.6(7) no
C4 C5 C6 C7 -176.8(5) no
C1 C6 C7 C8 -175.9(5) no
C1 C6 C7 C12 2.4(5) no
C5 C6 C7 C8 2.7(8) no
C5 C6 C7 C12 -179.1(5) no
C6 C7 C8 C9 -179.1(5) no
C12 C7 C8 C9 2.9(7) no
C6 C7 C12 C11 177.5(4) no
C6 C7 C12 C13 -2.9(5) no
C8 C7 C12 C11 -4.1(7) no
C8 C7 C12 C13 175.5(4) no
C7 C8 C9 C10 0.3(7) no
C8 C9 C10 C11 -2.2(7) no
C9 C10 C11 C12 0.8(7) no
C10 C11 C12 C7 2.2(7) no
C10 C11 C12 C13 -177.3(5) no
C7 C12 C13 C1 2.2(5) no
C7 C12 C13 C14 -170.5(5) no
C11 C12 C13 C1 -178.2(5) no
C11 C12 C13 C14 9.0(8) no
C1 C13 C14 C15 1.8(8) no
C1 C13 C14 C26 -160.3(4) no
C12 C13 C14 C15 172.8(4) no
C12 C13 C14 C26 10.7(7) no
C13 C14 C15 C16 52.6(8) no
C13 C14 C15 C24 -135.9(5) no
C26 C14 C15 C16 -142.8(5) no
C26 C14 C15 C24 28.8(5) no
C13 C14 C26 C25 128.0(5) no
C13 C14 C26 C27 -108.7(5) no
C15 C14 C26 C25 -38.0(4) no
C15 C14 C26 C27 85.4(5) no
C14 C15 C16 C17 3.6(8) no
C14 C15 C16 C21 178.3(5) no
C24 C15 C16 C17 -167.2(5) no
C24 C15 C16 C21 7.5(7) no
C14 C15 C24 C23 176.8(4) no
C14 C15 C24 C25 -6.3(5) no
C16 C15 C24 C23 -10.3(7) no
C16 C15 C24 C25 166.6(4) no
C15 C16 C17 C18 178.6(5) no
C21 C16 C17 C18 4.0(7) no
C15 C16 C21 C20 -179.7(4) no
C15 C16 C21 C22 -0.9(7) no
C17 C16 C21 C20 -4.7(7) no
C17 C16 C21 C22 174.1(5) no
C16 C17 C18 C19 -0.5(8) no
C17 C18 C19 C20 -2.2(8) no
C18 C19 C20 C21 1.4(8) no
C19 C20 C21 C16 2.1(8) no
C19 C20 C21 C22 -176.7(5) no
C16 C21 C22 C23 -3.7(8) no
C20 C21 C22 C23 175.1(5) no
C21 C22 C23 C24 1.3(7) no
C22 C23 C24 C15 5.8(7) no
C22 C23 C24 C25 -170.5(5) no
C15 C24 C25 C26 -18.1(5) no
C23 C24 C25 C26 158.6(5) no
C24 C25 C26 C14 33.6(4) no
C24 C25 C26 C27 -90.9(4) no
C14 C26 C27 C28 -77.3(5) no
C14 C26 C27 C29 162.7(4) no
C14 C26 C27 C30 42.6(6) no
C25 C26 C27 C28 38.1(6) no
C25 C26 C27 C29 -81.9(5) no
C25 C26 C27 C30 158.0(4) no
